data_4085458
loop_
_publ_author_name
'Bernal, Mar\'ia J.'
'Mart\'in, Marta'
'Sola, Eduardo'

_publ_section_title
;
 Allenyl to Alkenylcarbyne Tautomerization at the Ru--Si Bond of
 Ru(\kP,P,Si) Pincer Complexes
;
_journal_issue 4
_journal_name_full Organometallics
_journal_page_first 800
_journal_paper_doi 10.1021/om501238d
_journal_volume 34
_journal_year 2015
_chemical_formula_moiety 'C30 H46 Cl2 P2 Ru Si, 2(C H2 Cl2)'
_chemical_formula_sum 'C32 H50 Cl6 P2 Ru Si'
_chemical_formula_weight 838.52
_space_group_IT_number 2
_symmetry_cell_setting triclinic
_symmetry_space_group_name_Hall '-P 1'
_symmetry_space_group_name_H-M 'P -1'
_atom_sites_solution_hydrogens geom
_atom_sites_solution_primary heavy
_atom_sites_solution_secondary difmap
_audit_creation_method SHELXL-97
_cell_angle_alpha 84.3720(10)
_cell_angle_beta 84.2390(10)
_cell_angle_gamma 68.6740(10)
_cell_formula_units_Z 2
_cell_length_a 9.8915(7)
_cell_length_b 11.2760(8)
_cell_length_c 18.3524(13)
_cell_measurement_reflns_used 8572
_cell_measurement_temperature 100.0(2)
_cell_measurement_theta_max 29.49
_cell_measurement_theta_min 2.24
_cell_volume 1893.0(2)
_computing_cell_refinement 'SAINT+ v. 6.01 (Bruker AXS, 2000)'
_computing_data_collection 'SMART v. 5.611 (Bruker AXS, 2000)'
_computing_data_reduction 'SAINT+ v. 6.01 (Bruker AXS, 2000)'
_computing_molecular_graphics 'XP program, SHELXTL v6.10, Bruker2000'
_computing_publication_material 'XCIF program, SHELXTLv6.10,BrukerAXS'
_computing_structure_refinement 'SHELXL-97 (Sheldrick, 1997)'
_computing_structure_solution 'SHELXS-97 (Sheldrick, 1990)'
_diffrn_ambient_temperature 100.0(2)
_diffrn_detector_area_resol_mean 8.26
_diffrn_measured_fraction_theta_full 0.997
_diffrn_measured_fraction_theta_max 0.901
_diffrn_measurement_device_type 'Bruker SMART APEX CCD system'
_diffrn_measurement_method '\w rotations with narrow frames'
_diffrn_radiation_monochromator graphite
_diffrn_radiation_source 'fine-focus sealed tube'
_diffrn_radiation_type MoK\a
_diffrn_radiation_wavelength 0.71073
_diffrn_reflns_av_R_equivalents 0.0295
_diffrn_reflns_av_sigmaI/netI 0.0481
_diffrn_reflns_limit_h_max 13
_diffrn_reflns_limit_h_min -13
_diffrn_reflns_limit_k_max 14
_diffrn_reflns_limit_k_min -15
_diffrn_reflns_limit_l_max 25
_diffrn_reflns_limit_l_min -24
_diffrn_reflns_number 20015
_diffrn_reflns_theta_full 27.50
_diffrn_reflns_theta_max 29.59
_diffrn_reflns_theta_min 1.12
_diffrn_standards_decay_% 'no decay'
_exptl_absorpt_coefficient_mu 0.976
_exptl_absorpt_correction_T_max 0.955
_exptl_absorpt_correction_T_min 0.817
_exptl_absorpt_correction_type multi-scan
_exptl_absorpt_process_details
;
  SADABS: Area-Detector Absorption Correction. (1996)  Bruker-AXS 
  within SAINT+ package, v. 6.01.
;
_exptl_crystal_colour orange
_exptl_crystal_density_diffrn 1.471
_exptl_crystal_density_method 'not measured'
_exptl_crystal_description 'irregular block'
_exptl_crystal_F_000 864
_exptl_crystal_size_max 0.08
_exptl_crystal_size_mid 0.06
_exptl_crystal_size_min 0.04
_refine_diff_density_max 1.593
_refine_diff_density_min -0.884
_refine_diff_density_rms 0.085
_refine_ls_extinction_method none
_refine_ls_goodness_of_fit_ref 0.942
_refine_ls_hydrogen_treatment mixed
_refine_ls_matrix_type full
_refine_ls_number_parameters 394
_refine_ls_number_reflns 9611
_refine_ls_number_restraints 0
_refine_ls_restrained_S_all 0.942
_refine_ls_R_factor_all 0.0441
_refine_ls_R_factor_gt 0.0334
_refine_ls_shift/su_max 0.004
_refine_ls_shift/su_mean 0.000
_refine_ls_structure_factor_coef Fsqd
_refine_ls_weighting_details 'calc w=1/[\s^2^(Fo^2^)+(0.0475P)^2^+0.0000P] where P=(Fo^2^+2Fc^2^)/3'
_refine_ls_weighting_scheme calc
_refine_ls_wR_factor_gt 0.0805
_refine_ls_wR_factor_ref 0.0845
_reflns_number_gt 7839
_reflns_number_total 9611
_reflns_threshold_expression >2sigma(I)
_cod_data_source_file om501238d_si_001.cif
_cod_data_source_block mo_mar203a
_cod_depositor_comments 'Adding full bibliography for 4085457--4085458.cif.'
_cod_database_code 4085458

loop_
_symmetry_equiv_pos_as_xyz
'x, y, z'
'-x, -y, -z'

loop_
_atom_site_label
_atom_site_type_symbol
_atom_site_fract_x
_atom_site_fract_y
_atom_site_fract_z
_atom_site_U_iso_or_equiv
_atom_site_adp_type
_atom_site_occupancy
_atom_site_symmetry_multiplicity
_atom_site_calc_flag
_atom_site_refinement_flags
Ru1 Ru 0.851559(18) 0.846764(16) 0.727394(9) 0.01491(5) Uani 1 1 d .
P1 P 0.83154(6) 0.81463(5) 0.60198(3) 0.01773(12) Uani 1 1 d .
P2 P 0.82451(6) 0.84586(5) 0.85862(3) 0.01737(12) Uani 1 1 d .
Si1 Si 0.61083(7) 0.83591(6) 0.74337(3) 0.01636(13) Uani 1 1 d .
Cl1 Cl 0.90184(6) 0.61205(5) 0.74716(3) 0.01870(11) Uani 1 1 d .
Cl2 Cl 1.12325(6) 0.78584(5) 0.71575(3) 0.02028(11) Uani 1 1 d .
C1 C 0.6976(2) 0.7369(2) 0.60142(12) 0.0175(4) Uani 1 1 d .
C2 C 0.6025(2) 0.7426(2) 0.66445(12) 0.0177(4) Uani 1 1 d .
C3 C 0.4953(3) 0.6894(2) 0.66238(13) 0.0231(5) Uani 1 1 d .
H3 H 0.4282 0.6938 0.7038 0.028 Uiso 1 1 calc R
C4 C 0.4845(3) 0.6307(2) 0.60165(13) 0.0244(5) Uani 1 1 d .
H4 H 0.4115 0.5944 0.6021 0.029 Uiso 1 1 calc R
C5 C 0.5796(3) 0.6246(2) 0.54031(13) 0.0241(5) Uani 1 1 d .
H5 H 0.5730 0.5834 0.4988 0.029 Uiso 1 1 calc R
C6 C 0.6851(3) 0.6793(2) 0.53996(13) 0.0216(5) Uani 1 1 d .
H6 H 0.7490 0.6774 0.4975 0.026 Uiso 1 1 calc R
C7 C 0.4291(2) 0.9724(2) 0.74105(14) 0.0254(5) Uani 1 1 d .
H7A H 0.4253 1.0238 0.6945 0.038 Uiso 1 1 calc R
H7B H 0.4176 1.0258 0.7819 0.038 Uiso 1 1 calc R
H7C H 0.3505 0.9381 0.7455 0.038 Uiso 1 1 calc R
C8 C 0.6038(2) 0.7569(2) 0.83973(12) 0.0178(4) Uani 1 1 d .
C9 C 0.7003(2) 0.7608(2) 0.88982(12) 0.0181(4) Uani 1 1 d .
C10 C 0.6952(3) 0.7078(2) 0.96155(13) 0.0216(5) Uani 1 1 d .
H10 H 0.7608 0.7111 0.9950 0.026 Uiso 1 1 calc R
C11 C 0.5939(3) 0.6500(2) 0.98398(13) 0.0252(5) Uani 1 1 d .
H11 H 0.5915 0.6125 1.0325 0.030 Uiso 1 1 calc R
C12 C 0.4968(3) 0.6471(2) 0.93557(14) 0.0256(5) Uani 1 1 d .
H12 H 0.4267 0.6088 0.9512 0.031 Uiso 1 1 calc R
C13 C 0.5014(3) 0.7000(2) 0.86421(13) 0.0228(5) Uani 1 1 d .
H13 H 0.4340 0.6977 0.8315 0.027 Uiso 1 1 calc R
C14 C 0.9901(3) 0.7189(2) 0.54384(13) 0.0247(5) Uani 1 1 d .
H14 H 0.9535 0.7137 0.4958 0.030 Uiso 1 1 calc R
C15 C 1.0613(3) 0.5830(2) 0.57566(14) 0.0322(6) Uani 1 1 d .
H15A H 1.1398 0.5352 0.5410 0.048 Uiso 1 1 calc R
H15B H 0.9887 0.5420 0.5843 0.048 Uiso 1 1 calc R
H15C H 1.1015 0.5842 0.6222 0.048 Uiso 1 1 calc R
C16 C 1.1017(3) 0.7852(3) 0.52759(15) 0.0341(6) Uani 1 1 d .
H16A H 1.1402 0.7919 0.5735 0.051 Uiso 1 1 calc R
H16B H 1.0545 0.8708 0.5045 0.051 Uiso 1 1 calc R
H16C H 1.1815 0.7352 0.4944 0.051 Uiso 1 1 calc R
C17 C 0.7591(3) 0.9662(2) 0.54405(13) 0.0262(5) Uani 1 1 d .
H17 H 0.8191 1.0183 0.5513 0.031 Uiso 1 1 calc R
C18 C 0.6029(3) 1.0428(2) 0.57017(15) 0.0314(6) Uani 1 1 d .
H18A H 0.5695 1.1249 0.5415 0.047 Uiso 1 1 calc R
H18B H 0.5986 1.0576 0.6222 0.047 Uiso 1 1 calc R
H18C H 0.5400 0.9952 0.5636 0.047 Uiso 1 1 calc R
C19 C 0.7683(3) 0.9512(3) 0.46157(14) 0.0350(6) Uani 1 1 d .
H19A H 0.7220 0.8910 0.4526 0.052 Uiso 1 1 calc R
H19B H 0.8706 0.9188 0.4430 0.052 Uiso 1 1 calc R
H19C H 0.7182 1.0342 0.4363 0.052 Uiso 1 1 calc R
C20 C 0.9864(3) 0.7743(2) 0.91258(13) 0.0233(5) Uani 1 1 d .
H20 H 0.9508 0.7734 0.9655 0.028 Uiso 1 1 calc R
C21 C 1.0765(3) 0.6364(2) 0.89577(14) 0.0286(6) Uani 1 1 d .
H21A H 1.1103 0.6331 0.8437 0.043 Uiso 1 1 calc R
H21B H 1.0164 0.5835 0.9070 0.043 Uiso 1 1 calc R
H21C H 1.1606 0.6041 0.9258 0.043 Uiso 1 1 calc R
C22 C 1.0807(3) 0.8578(3) 0.90241(15) 0.0307(6) Uani 1 1 d .
H22A H 1.1635 0.8208 0.9331 0.046 Uiso 1 1 calc R
H22B H 1.0223 0.9441 0.9169 0.046 Uiso 1 1 calc R
H22C H 1.1164 0.8619 0.8508 0.046 Uiso 1 1 calc R
C23 C 0.7354(3) 1.0041(2) 0.89835(13) 0.0227(5) Uani 1 1 d .
H23 H 0.7956 1.0569 0.8800 0.027 Uiso 1 1 calc R
C24 C 0.7266(3) 0.9993(2) 0.98203(13) 0.0304(6) Uani 1 1 d .
H24A H 0.6767 1.0856 0.9985 0.046 Uiso 1 1 calc R
H24B H 0.8251 0.9646 0.9991 0.046 Uiso 1 1 calc R
H24C H 0.6725 0.9445 1.0022 0.046 Uiso 1 1 calc R
C25 C 0.5829(3) 1.0749(2) 0.87193(14) 0.0279(5) Uani 1 1 d .
H25A H 0.5204 1.0257 0.8886 0.042 Uiso 1 1 calc R
H25B H 0.5888 1.0852 0.8182 0.042 Uiso 1 1 calc R
H25C H 0.5418 1.1590 0.8921 0.042 Uiso 1 1 calc R
C26 C 0.7986(2) 1.0098(2) 0.71413(12) 0.0196(5) Uani 1 1 d .
C27 C 0.7598(3) 1.1432(2) 0.70162(15) 0.0269(5) Uani 1 1 d .
H27 H 0.676(3) 1.184(3) 0.6991(17) 0.046(10) Uiso 1 1 d .
C28 C 0.8539(3) 1.2046(2) 0.69958(13) 0.0287(6) Uani 1 1 d .
C29 C 0.8061(4) 1.3457(3) 0.68231(17) 0.0464(8) Uani 1 1 d .
H29A H 0.7010 1.3806 0.6770 0.070 Uiso 1 1 calc R
H29B H 0.8572 1.3633 0.6364 0.070 Uiso 1 1 calc R
H29C H 0.8288 1.3856 0.7222 0.070 Uiso 1 1 calc R
C30 C 1.0092(3) 1.1364(3) 0.71557(17) 0.0413(7) Uani 1 1 d .
H30A H 1.0233 1.1521 0.7653 0.062 Uiso 1 1 calc R
H30B H 1.0716 1.1676 0.6801 0.062 Uiso 1 1 calc R
H30C H 1.0347 1.0446 0.7117 0.062 Uiso 1 1 calc R
Cl3 Cl 0.34364(9) 0.33092(7) 0.66943(5) 0.0510(2) Uani 1 1 d .
Cl4 Cl 0.42590(9) 0.42013(7) 0.79606(4) 0.04716(19) Uani 1 1 d .
Cl5 Cl 1.06020(9) 0.29605(8) 0.87798(4) 0.04870(19) Uani 1 1 d .
Cl6 Cl 0.75797(10) 0.31285(7) 0.89372(5) 0.0541(2) Uani 1 1 d .
C31 C 0.2843(3) 0.4378(3) 0.74045(16) 0.0381(7) Uani 1 1 d .
H31A H 0.2470 0.5265 0.7186 0.046 Uiso 1 1 calc R
H31B H 0.2035 0.4219 0.7711 0.046 Uiso 1 1 calc R
C32 C 0.8766(3) 0.3967(3) 0.89324(16) 0.0394(7) Uani 1 1 d .
H32A H 0.8634 0.4351 0.9409 0.047 Uiso 1 1 calc R
H32B H 0.8522 0.4668 0.8542 0.047 Uiso 1 1 calc R

loop_
_atom_site_aniso_label
_atom_site_aniso_U_11
_atom_site_aniso_U_22
_atom_site_aniso_U_33
_atom_site_aniso_U_23
_atom_site_aniso_U_13
_atom_site_aniso_U_12
Ru1 0.01339(9) 0.01376(9) 0.01758(9) -0.00101(6) 0.00027(6) -0.00519(7)
P1 0.0182(3) 0.0183(3) 0.0176(3) -0.0002(2) 0.0009(2) -0.0084(2)
P2 0.0169(3) 0.0173(3) 0.0188(3) -0.0033(2) -0.0004(2) -0.0068(2)
Si1 0.0139(3) 0.0163(3) 0.0184(3) -0.0014(2) 0.0000(2) -0.0051(2)
Cl1 0.0194(3) 0.0150(2) 0.0203(3) -0.00044(19) -0.0003(2) -0.0050(2)
Cl2 0.0112(2) 0.0227(3) 0.0260(3) -0.0031(2) 0.0011(2) -0.0053(2)
C1 0.0156(11) 0.0157(10) 0.0207(11) 0.0010(8) -0.0023(8) -0.0052(9)
C2 0.0154(11) 0.0159(10) 0.0210(11) 0.0006(8) -0.0025(8) -0.0049(9)
C3 0.0190(12) 0.0258(12) 0.0250(12) -0.0012(10) 0.0001(9) -0.0094(10)
C4 0.0225(12) 0.0273(13) 0.0283(13) -0.0005(10) -0.0040(10) -0.0146(10)
C5 0.0280(13) 0.0222(12) 0.0237(12) -0.0056(9) -0.0034(10) -0.0092(10)
C6 0.0220(12) 0.0199(11) 0.0213(12) -0.0018(9) 0.0010(9) -0.0060(9)
C7 0.0172(12) 0.0257(13) 0.0297(13) -0.0014(10) -0.0014(10) -0.0036(10)
C8 0.0176(11) 0.0164(10) 0.0182(11) -0.0031(8) 0.0030(8) -0.0053(9)
C9 0.0190(11) 0.0151(10) 0.0200(11) -0.0025(8) 0.0026(9) -0.0067(9)
C10 0.0246(12) 0.0195(11) 0.0195(11) -0.0021(9) 0.0003(9) -0.0069(10)
C11 0.0320(14) 0.0228(12) 0.0198(12) -0.0002(9) 0.0045(10) -0.0106(11)
C12 0.0262(13) 0.0258(12) 0.0281(13) -0.0030(10) 0.0086(10) -0.0157(11)
C13 0.0220(12) 0.0241(12) 0.0242(12) -0.0037(9) 0.0013(9) -0.0108(10)
C14 0.0240(13) 0.0302(13) 0.0215(12) -0.0052(10) 0.0061(9) -0.0127(11)
C15 0.0269(14) 0.0316(14) 0.0318(15) -0.0087(11) 0.0080(11) -0.0039(11)
C16 0.0281(14) 0.0495(17) 0.0303(14) -0.0044(12) 0.0076(11) -0.0224(13)
C17 0.0360(14) 0.0247(12) 0.0211(12) 0.0076(10) -0.0063(10) -0.0159(11)
C18 0.0402(16) 0.0195(12) 0.0309(14) 0.0047(10) -0.0127(12) -0.0052(11)
C19 0.0465(17) 0.0374(15) 0.0235(14) 0.0082(11) -0.0070(12) -0.0193(13)
C20 0.0211(12) 0.0270(12) 0.0224(12) -0.0046(10) -0.0033(9) -0.0082(10)
C21 0.0241(13) 0.0283(13) 0.0305(14) -0.0025(11) -0.0069(10) -0.0044(11)
C22 0.0245(13) 0.0370(15) 0.0362(15) -0.0091(12) -0.0049(11) -0.0153(12)
C23 0.0246(12) 0.0186(11) 0.0263(13) -0.0061(9) 0.0028(10) -0.0092(10)
C24 0.0355(15) 0.0288(13) 0.0275(14) -0.0123(11) 0.0007(11) -0.0105(12)
C25 0.0253(13) 0.0223(12) 0.0332(14) -0.0082(10) 0.0027(10) -0.0047(10)
C26 0.0170(11) 0.0234(12) 0.0197(11) -0.0021(9) -0.0010(8) -0.0088(9)
C27 0.0303(15) 0.0199(12) 0.0301(14) 0.0009(10) -0.0044(11) -0.0085(11)
C28 0.0454(16) 0.0244(13) 0.0204(12) -0.0044(10) 0.0051(11) -0.0185(12)
C29 0.076(2) 0.0257(15) 0.0451(18) -0.0017(13) 0.0031(16) -0.0288(16)
C30 0.0414(17) 0.0412(17) 0.0525(19) -0.0155(14) 0.0101(14) -0.0285(14)
Cl3 0.0578(5) 0.0332(4) 0.0515(5) -0.0117(3) -0.0134(4) 0.0008(4)
Cl4 0.0472(5) 0.0421(4) 0.0420(4) -0.0026(3) -0.0125(3) -0.0016(4)
Cl5 0.0558(5) 0.0517(5) 0.0373(4) -0.0011(3) -0.0059(3) -0.0174(4)
Cl6 0.0636(6) 0.0371(4) 0.0679(6) -0.0098(4) 0.0171(4) -0.0295(4)
C31 0.0334(16) 0.0361(16) 0.0385(16) -0.0062(12) -0.0001(12) -0.0046(13)
C32 0.057(2) 0.0265(14) 0.0374(16) -0.0025(12) 0.0058(14) -0.0199(14)

loop_
_atom_type_symbol
_atom_type_description
_atom_type_scat_dispersion_real
_atom_type_scat_dispersion_imag
_atom_type_scat_source
C C 0.0033 0.0016 'International Tables Vol C Tables 4.2.6.8 and 6.1.1.4'
H H 0.0000 0.0000 'International Tables Vol C Tables 4.2.6.8 and 6.1.1.4'
Si Si 0.0817 0.0704 'International Tables Vol C Tables 4.2.6.8 and 6.1.1.4'
P P 0.1023 0.0942 'International Tables Vol C Tables 4.2.6.8 and 6.1.1.4'
Cl Cl 0.1484 0.1585 'International Tables Vol C Tables 4.2.6.8 and 6.1.1.4'
Ru Ru -1.2594 0.8363 'International Tables Vol C Tables 4.2.6.8 and 6.1.1.4'

loop_
_geom_angle_atom_site_label_1
_geom_angle_atom_site_label_2
_geom_angle_atom_site_label_3
_geom_angle
C26 Ru1 P2 94.57(8)
C26 Ru1 P1 94.80(8)
P2 Ru1 P1 163.48(2)
C26 Ru1 Si1 97.18(7)
P2 Ru1 Si1 82.53(2)
P1 Ru1 Si1 82.83(2)
C26 Ru1 Cl1 174.15(7)
P2 Ru1 Cl1 85.141(19)
P1 Ru1 Cl1 84.155(19)
Si1 Ru1 Cl1 76.98(2)
C26 Ru1 Cl2 100.25(7)
P2 Ru1 Cl2 96.45(2)
P1 Ru1 Cl2 95.23(2)
Si1 Ru1 Cl2 162.56(2)
Cl1 Ru1 Cl2 85.584(19)
C1 P1 C14 104.79(11)
C1 P1 C17 105.28(11)
C14 P1 C17 102.30(11)
C1 P1 Ru1 107.75(7)
C14 P1 Ru1 121.89(8)
C17 P1 Ru1 113.42(8)
C9 P2 C20 107.01(11)
C9 P2 C23 103.71(10)
C20 P2 C23 101.49(11)
C9 P2 Ru1 106.87(7)
C20 P2 Ru1 119.88(8)
C23 P2 Ru1 116.48(8)
C7 Si1 C2 101.55(10)
C7 Si1 C8 103.21(10)
C2 Si1 C8 116.68(10)
C7 Si1 Ru1 128.16(8)
C2 Si1 Ru1 104.49(7)
C8 Si1 Ru1 103.78(7)
C6 C1 C2 120.7(2)
C6 C1 P1 121.71(17)
C2 C1 P1 117.52(17)
C3 C2 C1 117.4(2)
C3 C2 Si1 122.86(17)
C1 C2 Si1 119.38(16)
C4 C3 C2 121.7(2)
C4 C3 H3 119.1
C2 C3 H3 119.1
C3 C4 C5 120.3(2)
C3 C4 H4 119.9
C5 C4 H4 119.9
C4 C5 C6 119.4(2)
C4 C5 H5 120.3
C6 C5 H5 120.3
C5 C6 C1 120.5(2)
C5 C6 H6 119.8
C1 C6 H6 119.8
Si1 C7 H7A 109.5
Si1 C7 H7B 109.5
H7A C7 H7B 109.5
Si1 C7 H7C 109.5
H7A C7 H7C 109.5
H7B C7 H7C 109.5
C13 C8 C9 118.1(2)
C13 C8 Si1 122.81(18)
C9 C8 Si1 119.00(16)
C10 C9 C8 120.7(2)
C10 C9 P2 121.87(18)
C8 C9 P2 117.36(16)
C11 C10 C9 119.9(2)
C11 C10 H10 120.0
C9 C10 H10 120.0
C12 C11 C10 120.0(2)
C12 C11 H11 120.0
C10 C11 H11 120.0
C11 C12 C13 120.2(2)
C11 C12 H12 119.9
C13 C12 H12 119.9
C12 C13 C8 121.1(2)
C12 C13 H13 119.5
C8 C13 H13 119.5
C15 C14 C16 111.0(2)
C15 C14 P1 113.05(16)
C16 C14 P1 111.14(17)
C15 C14 H14 107.1
C16 C14 H14 107.1
P1 C14 H14 107.1
C14 C15 H15A 109.5
C14 C15 H15B 109.5
H15A C15 H15B 109.5
C14 C15 H15C 109.5
H15A C15 H15C 109.5
H15B C15 H15C 109.5
C14 C16 H16A 109.5
C14 C16 H16B 109.5
H16A C16 H16B 109.5
C14 C16 H16C 109.5
H16A C16 H16C 109.5
H16B C16 H16C 109.5
C18 C17 C19 109.7(2)
C18 C17 P1 110.81(16)
C19 C17 P1 115.32(18)
C18 C17 H17 106.9
C19 C17 H17 106.9
P1 C17 H17 106.9
C17 C18 H18A 109.5
C17 C18 H18B 109.5
H18A C18 H18B 109.5
C17 C18 H18C 109.5
H18A C18 H18C 109.5
H18B C18 H18C 109.5
C17 C19 H19A 109.5
C17 C19 H19B 109.5
H19A C19 H19B 109.5
C17 C19 H19C 109.5
H19A C19 H19C 109.5
H19B C19 H19C 109.5
C21 C20 C22 111.0(2)
C21 C20 P2 113.37(16)
C22 C20 P2 110.45(17)
C21 C20 H20 107.2
C22 C20 H20 107.2
P2 C20 H20 107.2
C20 C21 H21A 109.5
C20 C21 H21B 109.5
H21A C21 H21B 109.5
C20 C21 H21C 109.5
H21A C21 H21C 109.5
H21B C21 H21C 109.5
C20 C22 H22A 109.5
C20 C22 H22B 109.5
H22A C22 H22B 109.5
C20 C22 H22C 109.5
H22A C22 H22C 109.5
H22B C22 H22C 109.5
C24 C23 C25 108.9(2)
C24 C23 P2 114.55(17)
C25 C23 P2 112.01(16)
C24 C23 H23 107.0
C25 C23 H23 107.0
P2 C23 H23 107.0
C23 C24 H24A 109.5
C23 C24 H24B 109.5
H24A C24 H24B 109.5
C23 C24 H24C 109.5
H24A C24 H24C 109.5
H24B C24 H24C 109.5
C23 C25 H25A 109.5
C23 C25 H25B 109.5
H25A C25 H25B 109.5
C23 C25 H25C 109.5
H25A C25 H25C 109.5
H25B C25 H25C 109.5
C27 C26 Ru1 177.9(2)
C28 C27 C26 124.1(3)
C28 C27 H27 119(2)
C26 C27 H27 117(2)
C27 C28 C30 121.8(2)
C27 C28 C29 121.1(3)
C30 C28 C29 117.1(2)
C28 C29 H29A 109.5
C28 C29 H29B 109.5
H29A C29 H29B 109.5
C28 C29 H29C 109.5
H29A C29 H29C 109.5
H29B C29 H29C 109.5
C28 C30 H30A 109.5
C28 C30 H30B 109.5
H30A C30 H30B 109.5
C28 C30 H30C 109.5
H30A C30 H30C 109.5
H30B C30 H30C 109.5
Cl4 C31 Cl3 111.55(15)
Cl4 C31 H31A 109.3
Cl3 C31 H31A 109.3
Cl4 C31 H31B 109.3
Cl3 C31 H31B 109.3
H31A C31 H31B 108.0
Cl6 C32 Cl5 111.60(15)
Cl6 C32 H32A 109.3
Cl5 C32 H32A 109.3
Cl6 C32 H32B 109.3
Cl5 C32 H32B 109.3
H32A C32 H32B 108.0

loop_
_geom_bond_atom_site_label_1
_geom_bond_atom_site_label_2
_geom_bond_distance
Ru1 C26 1.717(2)
Ru1 P2 2.3957(6)
Ru1 P1 2.4032(6)
Ru1 Si1 2.4158(6)
Ru1 Cl1 2.5049(6)
Ru1 Cl2 2.5121(6)
P1 C1 1.837(2)
P1 C14 1.850(2)
P1 C17 1.863(2)
P2 C9 1.834(2)
P2 C20 1.849(2)
P2 C23 1.864(2)
Si1 C7 1.895(2)
Si1 C2 1.897(2)
Si1 C8 1.907(2)
C1 C6 1.392(3)
C1 C2 1.407(3)
C2 C3 1.400(3)
C3 C4 1.383(3)
C3 H3 0.9500
C4 C5 1.383(3)
C4 H4 0.9500
C5 C6 1.391(3)
C5 H5 0.9500
C6 H6 0.9500
C7 H7A 0.9800
C7 H7B 0.9800
C7 H7C 0.9800
C8 C13 1.401(3)
C8 C9 1.405(3)
C9 C10 1.395(3)
C10 C11 1.392(3)
C10 H10 0.9500
C11 C12 1.383(4)
C11 H11 0.9500
C12 C13 1.389(3)
C12 H12 0.9500
C13 H13 0.9500
C14 C15 1.519(3)
C14 C16 1.535(3)
C14 H14 1.0000
C15 H15A 0.9800
C15 H15B 0.9800
C15 H15C 0.9800
C16 H16A 0.9800
C16 H16B 0.9800
C16 H16C 0.9800
C17 C18 1.525(4)
C17 C19 1.530(4)
C17 H17 1.0000
C18 H18A 0.9800
C18 H18B 0.9800
C18 H18C 0.9800
C19 H19A 0.9800
C19 H19B 0.9800
C19 H19C 0.9800
C20 C21 1.529(3)
C20 C22 1.537(3)
C20 H20 1.0000
C21 H21A 0.9800
C21 H21B 0.9800
C21 H21C 0.9800
C22 H22A 0.9800
C22 H22B 0.9800
C22 H22C 0.9800
C23 C24 1.526(3)
C23 C25 1.531(3)
C23 H23 1.0000
C24 H24A 0.9800
C24 H24B 0.9800
C24 H24C 0.9800
C25 H25A 0.9800
C25 H25B 0.9800
C25 H25C 0.9800
C26 C27 1.412(3)
C27 C28 1.343(4)
C27 H27 0.79(3)
C28 C30 1.492(4)
C28 C29 1.496(4)
C29 H29A 0.9800
C29 H29B 0.9800
C29 H29C 0.9800
C30 H30A 0.9800
C30 H30B 0.9800
C30 H30C 0.9800
Cl3 C31 1.771(3)
Cl4 C31 1.757(3)
Cl5 C32 1.768(3)
Cl6 C32 1.753(3)
C31 H31A 0.9900
C31 H31B 0.9900
C32 H32A 0.9900
C32 H32B 0.9900
